data_7058718
loop_
_publ_author_name
'Nouri Moghadam, Fariba'
'Amirnasr, Mehdi'
'Eskandari, Kiamars'
'Meghdadi, Soraia'

_publ_section_title
;
 A new disulfide Schiff base as a versatile &#x201C;OFF--ON--OFF&#x201D;
 fluorescent--colorimetric chemosensor for sequential detection of
 CN&#x2212; and Fe3+ ions: combined experimental and theoretical studies
;
_journal_issue 34
_journal_name_full 'New Journal of Chemistry'
_journal_page_first 13536
_journal_paper_doi 10.1039/C9NJ03049B
_journal_volume 43
_journal_year 2019
_chemical_formula_moiety C34H24N2S2
_chemical_formula_sum 'C34 H24 N2 S2'
_chemical_formula_weight 524.67
_chemical_name_systematic 'Naphtaldehyde disulfide Schiff base'
_chemical_properties_physical Efflorescent
_space_group_IT_number 2
_space_group_name_Hall '-P 1'
_space_group_name_H-M_alt 'P -1'
_symmetry_cell_setting triclinic
_symmetry_space_group_name_Hall '-P 1'
_symmetry_space_group_name_H-M 'P -1'
_atom_sites_solution_hydrogens geom
_atom_sites_solution_primary direct
_atom_sites_solution_secondary difmap
_audit_creation_method SHELXL-97
_audit_update_record
;
2018-12-11 deposited with the CCDC.    2019-07-31 downloaded from the CCDC.
;
_cell_angle_alpha 85.66(3)
_cell_angle_beta 78.01(3)
_cell_angle_gamma 79.57(3)
_cell_formula_units_Z 2
_cell_length_a 7.8343(16)
_cell_length_b 12.119(2)
_cell_length_c 14.315(3)
_cell_measurement_reflns_used 15587
_cell_measurement_temperature 298(2)
_cell_measurement_theta_max 29.4
_cell_measurement_theta_min 2.7
_cell_volume 1306.5(5)
_computing_cell_refinement 'X-AREA (Stoe & Cie, 2005)'
_computing_data_collection 'X-AREA (Stoe & Cie, 2005)'
_computing_data_reduction 'X-AREA (Stoe & Cie, 2005)'
_computing_molecular_graphics 'ORTEP-3 (Farrugia, 1997)'
_computing_publication_material 'WinGX (Farrugia, 1999)'
_computing_structure_refinement 'SHELXTL (Sheldrick, 2008)'
_computing_structure_solution 'SHELXTL (Sheldrick, 2008)'
_diffrn_ambient_temperature 298(2)
_diffrn_measured_fraction_theta_full 0.976
_diffrn_measured_fraction_theta_max 0.976
_diffrn_measurement_device_type 'Stoe IPDS-II'
_diffrn_measurement_method 'rotation method'
_diffrn_radiation_monochromator graphite
_diffrn_radiation_source 'fine-focus sealed tube'
_diffrn_radiation_type MoK\a
_diffrn_radiation_wavelength 0.71073
_diffrn_reflns_av_R_equivalents 0.0620
_diffrn_reflns_av_sigmaI/netI 0.0805
_diffrn_reflns_limit_h_max 9
_diffrn_reflns_limit_h_min -9
_diffrn_reflns_limit_k_max 14
_diffrn_reflns_limit_k_min -14
_diffrn_reflns_limit_l_max 16
_diffrn_reflns_limit_l_min -17
_diffrn_reflns_number 10372
_diffrn_reflns_theta_full 25.00
_diffrn_reflns_theta_max 25.00
_diffrn_reflns_theta_min 2.70
_exptl_absorpt_coefficient_mu 0.231
_exptl_absorpt_correction_type none
_exptl_crystal_colour yellow
_exptl_crystal_density_diffrn 1.334
_exptl_crystal_density_method 'not measured'
_exptl_crystal_description irregular
_exptl_crystal_F_000 548
_exptl_crystal_recrystallization_method 'Re-crystallisation from solvent: Ethyl Acetate'
_exptl_crystal_size_max 0.30
_exptl_crystal_size_mid 0.27
_exptl_crystal_size_min 0.09
_refine_diff_density_max 0.161
_refine_diff_density_min -0.193
_refine_diff_density_rms 0.040
_refine_ls_extinction_method none
_refine_ls_goodness_of_fit_ref 0.812
_refine_ls_hydrogen_treatment constr
_refine_ls_matrix_type full
_refine_ls_number_parameters 343
_refine_ls_number_reflns 4500
_refine_ls_number_restraints 0
_refine_ls_restrained_S_all 0.812
_refine_ls_R_factor_all 0.0713
_refine_ls_R_factor_gt 0.0397
_refine_ls_shift/su_max 0.002
_refine_ls_shift/su_mean 0.000
_refine_ls_structure_factor_coef Fsqd
_refine_ls_weighting_details 'calc w=1/[\s^2^(Fo^2^)+(0.0453P)^2^+0.0000P] where P=(Fo^2^+2Fc^2^)/3'
_refine_ls_weighting_scheme calc
_refine_ls_wR_factor_gt 0.0865
_refine_ls_wR_factor_ref 0.0923
_reflns_number_gt 2714
_reflns_number_total 4500
_reflns_threshold_expression >2\s(I)
_cod_data_source_file c9nj03049b2.cif
_cod_data_source_block p-1
_cod_depositor_comments
;
The following automatic conversions were performed:

'_symmetry_cell_setting' value 'Triclinic' changed to 'triclinic'
according to
/home/data/users/saulius/crontab/automatic-downloads/rss-feeds/RSC/lib/dictionaries/cif_core.dic
dictionary named 'cif_core.dic' version 2.4.2 from 2011-04-26.

Automatic conversion script
Id: cif_fix_values 4973 2017-02-22 13:04:09Z antanas 

 Adding full bibliography for 7058718.cif.
;
_cod_original_sg_symbol_H-M P-1
_cod_database_code 7058718

loop_
_symmetry_equiv_pos_as_xyz
'x, y, z'
'-x, -y, -z'

loop_
_atom_site_label
_atom_site_type_symbol
_atom_site_fract_x
_atom_site_fract_y
_atom_site_fract_z
_atom_site_U_iso_or_equiv
_atom_site_adp_type
_atom_site_occupancy
_atom_site_symmetry_multiplicity
_atom_site_calc_flag
_atom_site_refinement_flags
S1 S 0.86741(8) 0.84745(6) 0.19406(4) 0.05243(19) Uani 1 1 d .
S2 S 0.71303(8) 0.98200(6) 0.26292(5) 0.0556(2) Uani 1 1 d .
N1 N 1.1225(2) 0.73023(15) 0.05158(13) 0.0470(5) Uani 1 1 d .
N2 N 0.4448(2) 1.10258(16) 0.39528(13) 0.0488(5) Uani 1 1 d .
C7 C 1.7122(4) 0.5007(2) 0.1194(2) 0.0638(8) Uani 1 1 d .
H7 H 1.8077 0.4527 0.1374 0.077 Uiso 1 1 calc R
C29 C 0.6282(4) 1.3613(2) 0.54075(18) 0.0609(7) Uani 1 1 d .
C10 C 1.4254(3) 0.64539(19) 0.06368(16) 0.0453(6) Uani 1 1 d .
C11 C 1.2897(3) 0.72582(19) 0.02701(16) 0.0465(6) Uani 1 1 d .
H11 H 1.3291 0.7791 -0.0188 0.056 Uiso 1 1 calc R
C6 C 1.5396(3) 0.4767(2) 0.15201(17) 0.0501(6) Uani 1 1 d .
C12 C 1.0061(3) 0.81269(18) 0.00859(16) 0.0419(5) Uani 1 1 d .
C9 C 1.5960(3) 0.6644(2) 0.03428(18) 0.0551(7) Uani 1 1 d .
H9 H 1.6168 0.7268 -0.0056 0.066 Uiso 1 1 calc R
C8 C 1.7409(3) 0.5927(2) 0.0624(2) 0.0656(8) Uani 1 1 d .
H8 H 1.8550 0.6083 0.0420 0.079 Uiso 1 1 calc R
C16 C 0.7453(3) 0.95493(19) 0.03333(18) 0.0487(6) Uani 1 1 d .
H16 H 0.6545 0.9982 0.0744 0.058 Uiso 1 1 calc R
C18 C 0.4963(3) 0.94709(19) 0.29421(15) 0.0422(6) Uani 1 1 d .
C32 C 0.8914(4) 1.2618(2) 0.3961(2) 0.0663(8) Uani 1 1 d .
H32 H 0.9800 1.2289 0.3476 0.080 Uiso 1 1 calc R
C13 C 1.0147(3) 0.8278(2) -0.08862(17) 0.0557(7) Uani 1 1 d .
H13 H 1.1052 0.7850 -0.1302 0.067 Uiso 1 1 calc R
C17 C 0.8676(3) 0.87703(18) 0.07050(15) 0.0408(5) Uani 1 1 d .
C1 C 1.3918(3) 0.54964(19) 0.12593(16) 0.0477(6) Uani 1 1 d .
C19 C 0.4435(3) 0.8592(2) 0.25740(16) 0.0488(6) Uani 1 1 d .
H19 H 0.5238 0.8139 0.2129 0.059 Uiso 1 1 calc R
C22 C 0.2055(3) 0.9926(2) 0.39020(17) 0.0514(6) Uani 1 1 d .
H22 H 0.1242 1.0372 0.4348 0.062 Uiso 1 1 calc R
C25 C 0.4212(3) 1.2429(2) 0.51285(16) 0.0499(6) Uani 1 1 d .
C23 C 0.3768(3) 1.01518(19) 0.36246(15) 0.0418(5) Uani 1 1 d .
C15 C 0.7564(3) 0.9694(2) -0.06378(19) 0.0560(7) Uani 1 1 d .
H15 H 0.6732 1.0221 -0.0882 0.067 Uiso 1 1 calc R
C34 C 0.5921(3) 1.27597(19) 0.48791(16) 0.0489(6) Uani 1 1 d .
C33 C 0.7310(3) 1.2281(2) 0.41404(18) 0.0543(6) Uani 1 1 d .
H33 H 0.7117 1.1730 0.3775 0.065 Uiso 1 1 calc R
C2 C 1.2213(3) 0.5227(2) 0.16211(18) 0.0609(7) Uani 1 1 d .
H2 H 1.1222 0.5705 0.1479 0.073 Uiso 1 1 calc R
C26 C 0.2969(4) 1.2960(2) 0.58558(17) 0.0630(7) Uani 1 1 d .
H26 H 0.1863 1.2743 0.6021 0.076 Uiso 1 1 calc R
C24 C 0.3664(3) 1.1522(2) 0.46979(16) 0.0524(6) Uani 1 1 d .
H24 H 0.2617 1.1291 0.5014 0.063 Uiso 1 1 calc R
C3 C 1.2008(4) 0.4289(3) 0.2169(2) 0.0787(9) Uani 1 1 d .
H3 H 1.0874 0.4127 0.2394 0.094 Uiso 1 1 calc R
C20 C 0.2725(3) 0.8384(2) 0.28635(17) 0.0527(6) Uani 1 1 d .
H20 H 0.2376 0.7796 0.2612 0.063 Uiso 1 1 calc R
C21 C 0.1538(3) 0.9052(2) 0.35270(18) 0.0549(7) Uani 1 1 d .
H21 H 0.0385 0.8913 0.3723 0.066 Uiso 1 1 calc R
C14 C 0.8911(4) 0.9054(2) -0.12505(18) 0.0607(7) Uani 1 1 d .
H14 H 0.8984 0.9146 -0.1908 0.073 Uiso 1 1 calc R
C5 C 1.5102(4) 0.3791(2) 0.21000(19) 0.0667(8) Uani 1 1 d .
H5 H 1.6062 0.3309 0.2272 0.080 Uiso 1 1 calc R
C27 C 0.3323(5) 1.3816(2) 0.6352(2) 0.0763(9) Uani 1 1 d .
H27 H 0.2448 1.4170 0.6830 0.092 Uiso 1 1 calc R
C28 C 0.4936(5) 1.4131(2) 0.6139(2) 0.0778(9) Uani 1 1 d .
H28 H 0.5164 1.4695 0.6479 0.093 Uiso 1 1 calc R
C30 C 0.7979(5) 1.3929(3) 0.5194(2) 0.0791(9) Uani 1 1 d .
H30 H 0.8216 1.4478 0.5545 0.095 Uiso 1 1 calc R
C31 C 0.9262(4) 1.3445(3) 0.4489(2) 0.0757(9) Uani 1 1 d .
H31 H 1.0370 1.3662 0.4356 0.091 Uiso 1 1 calc R
C4 C 1.3465(5) 0.3549(3) 0.2406(2) 0.0798(9) Uani 1 1 d .
H4 H 1.3299 0.2896 0.2773 0.096 Uiso 1 1 calc R

loop_
_atom_site_aniso_label
_atom_site_aniso_U_11
_atom_site_aniso_U_22
_atom_site_aniso_U_33
_atom_site_aniso_U_23
_atom_site_aniso_U_13
_atom_site_aniso_U_12
S1 0.0436(3) 0.0683(4) 0.0399(4) -0.0087(3) -0.0064(3) 0.0054(3)
S2 0.0417(3) 0.0702(4) 0.0543(4) -0.0245(3) 0.0017(3) -0.0115(3)
N1 0.0472(12) 0.0469(12) 0.0416(11) -0.0031(9) -0.0037(9) 0.0006(9)
N2 0.0490(11) 0.0500(12) 0.0444(12) -0.0090(9) 0.0003(9) -0.0089(9)
C7 0.0576(17) 0.0619(19) 0.0750(19) -0.0247(15) -0.0273(14) 0.0075(14)
C29 0.093(2) 0.0429(15) 0.0509(16) -0.0026(12) -0.0262(14) -0.0087(14)
C10 0.0480(14) 0.0425(14) 0.0436(14) -0.0154(11) -0.0066(11) -0.0001(11)
C11 0.0504(14) 0.0434(13) 0.0438(14) -0.0099(10) -0.0040(11) -0.0059(11)
C6 0.0602(16) 0.0474(15) 0.0424(14) -0.0164(11) -0.0164(12) 0.0050(12)
C12 0.0445(13) 0.0364(13) 0.0437(14) -0.0025(10) -0.0062(10) -0.0061(10)
C9 0.0531(15) 0.0488(15) 0.0647(17) -0.0117(12) -0.0089(12) -0.0113(12)
C8 0.0477(15) 0.069(2) 0.086(2) -0.0240(17) -0.0190(14) -0.0088(14)
C16 0.0413(13) 0.0488(14) 0.0545(16) -0.0057(11) -0.0105(11) -0.0011(11)
C18 0.0378(12) 0.0520(14) 0.0352(12) -0.0025(10) -0.0073(10) -0.0032(10)
C32 0.0637(18) 0.0677(18) 0.0673(19) 0.0029(15) -0.0100(14) -0.0164(14)
C13 0.0652(16) 0.0551(16) 0.0416(15) -0.0071(12) -0.0037(12) -0.0022(13)
C17 0.0371(12) 0.0455(13) 0.0400(13) -0.0043(10) -0.0064(10) -0.0079(10)
C1 0.0567(15) 0.0473(14) 0.0378(13) -0.0153(11) -0.0093(11) 0.0003(12)
C19 0.0461(14) 0.0575(16) 0.0430(14) -0.0106(12) -0.0108(11) -0.0036(12)
C22 0.0432(13) 0.0608(16) 0.0457(15) -0.0045(12) -0.0021(11) -0.0038(12)
C25 0.0603(15) 0.0503(15) 0.0376(13) -0.0049(11) -0.0129(11) -0.0001(12)
C23 0.0400(12) 0.0479(14) 0.0358(13) -0.0007(10) -0.0056(10) -0.0055(10)
C15 0.0571(15) 0.0554(16) 0.0576(17) 0.0060(12) -0.0234(13) -0.0046(12)
C34 0.0646(16) 0.0410(13) 0.0410(14) 0.0014(11) -0.0177(12) -0.0018(12)
C33 0.0634(16) 0.0498(15) 0.0512(15) -0.0019(12) -0.0142(12) -0.0099(13)
C2 0.0559(16) 0.0629(17) 0.0566(17) 0.0106(13) -0.0087(13) 0.0011(13)
C26 0.0730(18) 0.0677(17) 0.0416(15) -0.0097(13) -0.0088(13) 0.0053(14)
C24 0.0508(14) 0.0632(16) 0.0404(14) -0.0077(12) -0.0005(11) -0.0096(12)
C3 0.073(2) 0.080(2) 0.075(2) 0.0225(17) -0.0063(16) -0.0099(17)
C20 0.0526(15) 0.0582(16) 0.0532(15) -0.0035(12) -0.0211(12) -0.0122(12)
C21 0.0399(13) 0.0704(18) 0.0564(16) 0.0015(13) -0.0089(12) -0.0168(12)
C14 0.0761(18) 0.0689(18) 0.0396(15) 0.0040(13) -0.0176(13) -0.0147(15)
C5 0.085(2) 0.0600(18) 0.0496(16) -0.0059(14) -0.0241(15) 0.0170(16)
C27 0.111(3) 0.0637(19) 0.0461(17) -0.0164(14) -0.0115(17) 0.0089(18)
C28 0.130(3) 0.0529(17) 0.0534(18) -0.0128(14) -0.0260(19) -0.0096(19)
C30 0.116(3) 0.0634(19) 0.074(2) 0.0000(16) -0.041(2) -0.0351(19)
C31 0.089(2) 0.072(2) 0.076(2) 0.0117(17) -0.0311(18) -0.0319(18)
C4 0.098(3) 0.067(2) 0.062(2) 0.0155(15) -0.0070(18) -0.0012(18)

loop_
_atom_type_symbol
_atom_type_description
_atom_type_scat_dispersion_real
_atom_type_scat_dispersion_imag
_atom_type_scat_source
C C 0.0033 0.0016 'International Tables Vol C Tables 4.2.6.8 and 6.1.1.4'
H H 0.0000 0.0000 'International Tables Vol C Tables 4.2.6.8 and 6.1.1.4'
N N 0.0061 0.0033 'International Tables Vol C Tables 4.2.6.8 and 6.1.1.4'
S S 0.1246 0.1234 'International Tables Vol C Tables 4.2.6.8 and 6.1.1.4'

loop_
_geom_angle_atom_site_label_1
_geom_angle_atom_site_label_2
_geom_angle_atom_site_label_3
_geom_angle
C17 S1 S2 105.84(8)
C18 S2 S1 105.37(8)
C11 N1 C12 120.2(2)
C24 N2 C23 121.1(2)
C8 C7 C6 121.1(3)
C8 C7 H7 119.5
C6 C7 H7 119.5
C28 C29 C30 121.0(3)
C28 C29 C34 119.4(3)
C30 C29 C34 119.6(3)
C9 C10 C1 119.3(2)
C9 C10 C11 116.0(2)
C1 C10 C11 124.8(2)
N1 C11 C10 126.4(2)
N1 C11 H11 116.8
C10 C11 H11 116.8
C7 C6 C5 121.0(3)
C7 C6 C1 120.3(3)
C5 C6 C1 118.7(2)
C13 C12 C17 118.9(2)
C13 C12 N1 124.17(19)
C17 C12 N1 116.8(2)
C10 C9 C8 122.3(3)
C10 C9 H9 118.8
C8 C9 H9 118.8
C7 C8 C9 119.3(3)
C7 C8 H8 120.4
C9 C8 H8 120.4
C15 C16 C17 120.7(2)
C15 C16 H16 119.6
C17 C16 H16 119.6
C19 C18 C23 120.3(2)
C19 C18 S2 124.65(16)
C23 C18 S2 115.05(17)
C33 C32 C31 121.5(3)
C33 C32 H32 119.2
C31 C32 H32 119.2
C14 C13 C12 121.0(2)
C14 C13 H13 119.5
C12 C13 H13 119.5
C16 C17 C12 119.7(2)
C16 C17 S1 125.63(17)
C12 C17 S1 114.67(17)
C2 C1 C6 117.9(2)
C2 C1 C10 124.3(2)
C6 C1 C10 117.8(2)
C20 C19 C18 120.4(2)
C20 C19 H19 119.8
C18 C19 H19 119.8
C21 C22 C23 121.2(2)
C21 C22 H22 119.4
C23 C22 H22 119.4
C26 C25 C34 118.9(2)
C26 C25 C24 115.5(2)
C34 C25 C24 125.5(2)
C22 C23 C18 118.1(2)
C22 C23 N2 126.32(19)
C18 C23 N2 115.56(19)
C16 C15 C14 119.9(2)
C16 C15 H15 120.1
C14 C15 H15 120.1
C33 C34 C29 117.1(2)
C33 C34 C25 124.3(2)
C29 C34 C25 118.6(2)
C32 C33 C34 121.0(2)
C32 C33 H33 119.5
C34 C33 H33 119.5
C3 C2 C1 120.9(3)
C3 C2 H2 119.6
C1 C2 H2 119.6
C25 C26 C27 121.9(3)
C25 C26 H26 119.0
C27 C26 H26 119.0
N2 C24 C25 127.3(2)
N2 C24 H24 116.4
C25 C24 H24 116.4
C2 C3 C4 121.4(3)
C2 C3 H3 119.3
C4 C3 H3 119.3
C21 C20 C19 119.8(2)
C21 C20 H20 120.1
C19 C20 H20 120.1
C20 C21 C22 120.2(2)
C20 C21 H21 119.9
C22 C21 H21 119.9
C13 C14 C15 119.9(2)
C13 C14 H14 120.1
C15 C14 H14 120.1
C4 C5 C6 121.4(3)
C4 C5 H5 119.3
C6 C5 H5 119.3
C28 C27 C26 120.2(3)
C28 C27 H27 119.9
C26 C27 H27 119.9
C27 C28 C29 120.9(3)
C27 C28 H28 119.6
C29 C28 H28 119.6
C31 C30 C29 121.2(3)
C31 C30 H30 119.4
C29 C30 H30 119.4
C30 C31 C32 119.6(3)
C30 C31 H31 120.2
C32 C31 H31 120.2
C5 C4 C3 119.5(3)
C5 C4 H4 120.2
C3 C4 H4 120.2

loop_
_geom_bond_atom_site_label_1
_geom_bond_atom_site_label_2
_geom_bond_distance
S1 C17 1.778(2)
S1 S2 2.0317(11)
S2 C18 1.783(2)
N1 C11 1.276(3)
N1 C12 1.421(3)
N2 C24 1.252(3)
N2 C23 1.418(3)
C7 C8 1.355(4)
C7 C6 1.410(4)
C7 H7 0.9300
C29 C28 1.415(4)
C29 C30 1.416(4)
C29 C34 1.426(3)
C10 C9 1.371(3)
C10 C1 1.438(3)
C10 C11 1.461(3)
C11 H11 0.9300
C6 C5 1.418(4)
C6 C1 1.422(3)
C12 C13 1.379(3)
C12 C17 1.403(3)
C9 C8 1.409(4)
C9 H9 0.9300
C8 H8 0.9300
C16 C15 1.374(3)
C16 C17 1.378(3)
C16 H16 0.9300
C18 C19 1.385(3)
C18 C23 1.405(3)
C32 C33 1.359(4)
C32 C31 1.397(4)
C32 H32 0.9300
C13 C14 1.378(4)
C13 H13 0.9300
C1 C2 1.415(3)
C19 C20 1.380(3)
C19 H19 0.9300
C22 C21 1.381(3)
C22 C23 1.389(3)
C22 H22 0.9300
C25 C26 1.378(3)
C25 C34 1.434(3)
C25 C24 1.468(3)
C15 C14 1.381(3)
C15 H15 0.9300
C34 C33 1.423(3)
C33 H33 0.9300
C2 C3 1.346(4)
C2 H2 0.9300
C26 C27 1.398(4)
C26 H26 0.9300
C24 H24 0.9300
C3 C4 1.402(4)
C3 H3 0.9300
C20 C21 1.378(3)
C20 H20 0.9300
C21 H21 0.9300
C14 H14 0.9300
C5 C4 1.344(4)
C5 H5 0.9300
C27 C28 1.354(4)
C27 H27 0.9300
C28 H28 0.9300
C30 C31 1.351(4)
C30 H30 0.9300
C31 H31 0.9300
C4 H4 0.9300

loop_
_geom_torsion_atom_site_label_1
_geom_torsion_atom_site_label_2
_geom_torsion_atom_site_label_3
_geom_torsion_atom_site_label_4
_geom_torsion
C17 S1 S2 C18 92.62(12)
C12 N1 C11 C10 -179.15(19)
C9 C10 C11 N1 -173.2(2)
C1 C10 C11 N1 7.6(3)
C8 C7 C6 C5 178.6(2)
C8 C7 C6 C1 -0.5(4)
C11 N1 C12 C13 54.9(3)
C11 N1 C12 C17 -129.4(2)
C1 C10 C9 C8 0.5(3)
C11 C10 C9 C8 -178.8(2)
C6 C7 C8 C9 -0.9(4)
C10 C9 C8 C7 0.9(4)
S1 S2 C18 C19 -13.9(2)
S1 S2 C18 C23 165.00(16)
C17 C12 C13 C14 0.7(4)
N1 C12 C13 C14 176.4(2)
C15 C16 C17 C12 0.8(3)
C15 C16 C17 S1 -178.72(19)
C13 C12 C17 C16 -1.1(3)
N1 C12 C17 C16 -177.1(2)
C13 C12 C17 S1 178.44(18)
N1 C12 C17 S1 2.5(3)
S2 S1 C17 C16 -18.9(2)
S2 S1 C17 C12 161.54(15)
C7 C6 C1 C2 -178.8(2)
C5 C6 C1 C2 2.1(3)
C7 C6 C1 C10 1.8(3)
C5 C6 C1 C10 -177.3(2)
C9 C10 C1 C2 178.9(2)
C11 C10 C1 C2 -1.9(3)
C9 C10 C1 C6 -1.8(3)
C11 C10 C1 C6 177.39(19)
C23 C18 C19 C20 0.8(4)
S2 C18 C19 C20 179.74(19)
C21 C22 C23 C18 0.6(4)
C21 C22 C23 N2 179.6(2)
C19 C18 C23 C22 -1.0(3)
S2 C18 C23 C22 -179.97(19)
C19 C18 C23 N2 180.0(2)
S2 C18 C23 N2 1.0(3)
C24 N2 C23 C22 17.0(4)
C24 N2 C23 C18 -164.0(2)
C17 C16 C15 C14 0.0(4)
C28 C29 C34 C33 178.9(2)
C30 C29 C34 C33 -1.2(4)
C28 C29 C34 C25 -1.8(4)
C30 C29 C34 C25 178.0(2)
C26 C25 C34 C33 -179.6(2)
C24 C25 C34 C33 3.0(4)
C26 C25 C34 C29 1.2(4)
C24 C25 C34 C29 -176.1(2)
C31 C32 C33 C34 -0.3(4)
C29 C34 C33 C32 0.9(4)
C25 C34 C33 C32 -178.2(3)
C6 C1 C2 C3 -2.2(4)
C10 C1 C2 C3 177.1(3)
C34 C25 C26 C27 0.4(4)
C24 C25 C26 C27 178.0(2)
C23 N2 C24 C25 179.3(2)
C26 C25 C24 N2 169.4(3)
C34 C25 C24 N2 -13.1(4)
C1 C2 C3 C4 0.5(5)
C18 C19 C20 C21 -0.3(4)
C19 C20 C21 C22 0.0(4)
C23 C22 C21 C20 -0.1(4)
C12 C13 C14 C15 0.1(4)
C16 C15 C14 C13 -0.4(4)
C7 C6 C5 C4 -179.3(3)
C1 C6 C5 C4 -0.2(4)
C25 C26 C27 C28 -1.5(5)
C26 C27 C28 C29 0.8(5)
C30 C29 C28 C27 -179.0(3)
C34 C29 C28 C27 0.9(5)
C28 C29 C30 C31 -179.3(3)
C34 C29 C30 C31 0.8(5)
C29 C30 C31 C32 -0.1(5)
C33 C32 C31 C30 -0.2(5)
C6 C5 C4 C3 -1.6(4)
C2 C3 C4 C5 1.5(5)
